data_1540096
loop_
_publ_author_name
'Hoffmann, R.'
'Hoppe, R.'

_publ_section_title
;
 Ein neuer Perowskit mit Luecken im Anionenteil: Ba4 (Na2 W2 O11)
;
_journal_name_full 'Zeitschrift fuer Anorganische und Allgemeine Chemie'
_journal_page_first 154
_journal_page_last 164
_journal_volume 575
_journal_year 1989
_chemical_formula_sum 'Ba4 Na2 O11 W2'
_chemical_name_systematic 'Ba4 (Na2 W2 O11)'
_space_group_IT_number 47
_symmetry_space_group_name_Hall '-P 2 2'
_symmetry_space_group_name_H-M 'P m m m'
_cell_angle_alpha 90
_cell_angle_beta 90
_cell_angle_gamma 90
_cell_formula_units_Z 1
_cell_length_a 5.7916
_cell_length_b 5.8085
_cell_length_c 8.594
_cell_volume 289.107
_citation_journal_id_ASTM ZAACAB
_cod_data_source_file Hoffmann_ZAACAB_1989_424.cif
_cod_data_source_block Ba4Na2O11W2
_cod_original_cell_volume 289.1065
_cod_database_code 1540096

loop_
_symmetry_equiv_pos_as_xyz
x,y,z
-x,-y,z
x,-y,-z
-x,y,-z
-x,-y,-z
x,y,-z
-x,y,z
x,-y,z

loop_
_atom_site_label
_atom_site_type_symbol
_atom_site_fract_x
_atom_site_fract_y
_atom_site_fract_z
_atom_site_occupancy
_atom_site_U_iso_or_equiv
W1 W+6 0.5 0.5 0 1 0.0
O4 O-2 0.7289 0.7196 0 0.75 0.0
O1 O-2 0.769 0.7648 0.5 1 0.0
O3 O-2 0 0 0.7235 1 0.0
Ba1 Ba+2 0.5 0 0.7278 1 0.0
Na1 Na+1 0 0 0 1 0.0
W2 W+6 0 0 0.5 1 0.0
Ba2 Ba+2 0 0.5 0.7203 1 0.0
O2 O-2 0.5 0.5 0.221 1 0.0
Na2 Na+1 0.5 0.5 0.5 1 0.0
